data_1567887
loop_
_publ_author_name
'Guo, Jia'
'Ma, Hao-Ran'
'Xiong, Wen-Bin'
'Fan, Luoyi'
'Zhou, You-Yun'
'Wong, Henry N. C.'
'Cui, Jian-Fang'

_publ_section_title
;
 Iridium-Catalyzed Enantioselective Alkynylation and Kinetic Resolution of
 Alkyl Allylic Alcohols
;
_journal_name_full 'Chemical Science'
_journal_paper_doi 10.1039/D2SC04892B
_journal_year 2022
_chemical_absolute_configuration ad
_chemical_formula_moiety 'C18 H16 N2 O6'
_chemical_formula_sum 'C18 H16 N2 O6'
_chemical_formula_weight 356.33
_space_group_crystal_system monoclinic
_space_group_IT_number 4
_space_group_name_Hall 'P 2yb'
_space_group_name_H-M_alt 'P 1 21 1'
_atom_sites_solution_hydrogens geom
_atom_sites_solution_primary dual
_audit_creation_date 2021-12-31
_audit_creation_method
;
Olex2 1.5
(compiled 2021.10.07 svn.r9718050b for OlexSys, GUI svn.r6410)
;
_audit_update_record
;
2022-03-17 deposited with the CCDC.	2022-10-28 downloaded from the CCDC.
;
_cell_angle_alpha 90
_cell_angle_beta 92.831(3)
_cell_angle_gamma 90
_cell_formula_units_Z 2
_cell_length_a 5.6781(3)
_cell_length_b 9.7730(6)
_cell_length_c 15.2351(9)
_cell_measurement_reflns_used 9909
_cell_measurement_temperature 100
_cell_measurement_theta_max 68.27
_cell_measurement_theta_min 2.90
_cell_volume 844.40(8)
_computing_cell_refinement 'SAINT V8.40A (Bruker, 2019)'
_computing_data_reduction 'SAINT V8.40A (Bruker, 2019)'
_computing_molecular_graphics 'Olex2 1.5 (Dolomanov et al., 2009)'
_computing_publication_material 'Olex2 1.5 (Dolomanov et al., 2009)'
_computing_structure_refinement 'SHELXL 2018/3 (Sheldrick, 2015)'
_computing_structure_solution 'SHELXT 2014/5 (Sheldrick, 2014)'
_diffrn_ambient_temperature 100
_diffrn_detector 'Bruker PHOTON 100 area detector'
_diffrn_detector_area_resol_mean 7.9
_diffrn_detector_type 'CMOS area detector'
_diffrn_measured_fraction_theta_full 1.000
_diffrn_measured_fraction_theta_max 0.996
_diffrn_measurement_device 'three-circle diffractometer'
_diffrn_measurement_device_type 'Bruker CMOS area detector'
_diffrn_measurement_method '\w and \f scans'
_diffrn_radiation_monochromator 'mirror optics'
_diffrn_radiation_probe x-ray
_diffrn_radiation_type CuK\a
_diffrn_radiation_wavelength 1.54178
_diffrn_reflns_av_R_equivalents 0.0493
_diffrn_reflns_av_unetI/netI 0.0351
_diffrn_reflns_Laue_measured_fraction_full 1.000
_diffrn_reflns_Laue_measured_fraction_max 0.996
_diffrn_reflns_limit_h_max 6
_diffrn_reflns_limit_h_min -6
_diffrn_reflns_limit_k_max 11
_diffrn_reflns_limit_k_min -11
_diffrn_reflns_limit_l_max 18
_diffrn_reflns_limit_l_min -18
_diffrn_reflns_number 14263
_diffrn_reflns_point_group_measured_fraction_full 0.988
_diffrn_reflns_point_group_measured_fraction_max 0.983
_diffrn_reflns_theta_full 67.679
_diffrn_reflns_theta_max 68.265
_diffrn_reflns_theta_min 2.904
_diffrn_source 'microfocus sealed X-ray tube'
_diffrn_source_current 1.0
_diffrn_source_power 0.05
_diffrn_source_type 'Incoatec I\ms'
_diffrn_source_voltage 50.0
_diffrn_standards_number 0
_exptl_absorpt_coefficient_mu 0.900
_exptl_absorpt_correction_T_max 0.7531
_exptl_absorpt_correction_T_min 0.5438
_exptl_absorpt_correction_type multi-scan
_exptl_absorpt_process_details
;
SADABS-2016/2 (Bruker,2016/2) was used for absorption correction.
wR2(int) was 0.1371 before and 0.0660 after correction.
The Ratio of minimum to maximum transmission is 0.7221.
The \l/2 correction factor is Not present.
;
_exptl_crystal_colour colourless
_exptl_crystal_colour_primary colourless
_exptl_crystal_density_diffrn 1.401
_exptl_crystal_description block
_exptl_crystal_F_000 372
_exptl_crystal_size_max 0.32
_exptl_crystal_size_mid 0.32
_exptl_crystal_size_min 0.29
_refine_diff_density_max 0.223
_refine_diff_density_min -0.223
_refine_diff_density_rms 0.048
_refine_ls_abs_structure_details
;
 Flack x determined using 1367 quotients [(I+)-(I-)]/[(I+)+(I-)]
 (Parsons, Flack and Wagner, Acta Cryst. B69 (2013) 249-259).
;
_refine_ls_abs_structure_Flack 0.00(5)
_refine_ls_extinction_coef 0.0121(14)
_refine_ls_extinction_expression Fc^*^=kFc[1+0.001xFc^2^\l^3^/sin(2\q)]^-1/4^
_refine_ls_extinction_method 'SHELXL-2018/3 (Sheldrick 2018)'
_refine_ls_goodness_of_fit_ref 1.079
_refine_ls_hydrogen_treatment constr
_refine_ls_matrix_type full
_refine_ls_number_parameters 236
_refine_ls_number_reflns 3048
_refine_ls_number_restraints 1
_refine_ls_restrained_S_all 1.079
_refine_ls_R_factor_all 0.0297
_refine_ls_R_factor_gt 0.0293
_refine_ls_shift/su_max 0.000
_refine_ls_shift/su_mean 0.000
_refine_ls_structure_factor_coef Fsqd
_refine_ls_weighting_details 'w=1/[\s^2^(Fo^2^)+(0.0445P)^2^+0.0858P] where P=(Fo^2^+2Fc^2^)/3'
_refine_ls_weighting_scheme calc
_refine_ls_wR_factor_gt 0.0745
_refine_ls_wR_factor_ref 0.0747
_reflns_Friedel_coverage 0.856
_reflns_Friedel_fraction_full 0.974
_reflns_Friedel_fraction_max 0.968
_reflns_number_gt 3003
_reflns_number_total 3048
_reflns_threshold_expression 'I > 2\s(I)'
_cod_data_source_file d2sc04892b2.cif
_cod_data_source_block cxy3457_0m
_cod_database_code 1567887
_shelx_shelxl_version_number 2018/3
_shelx_space_group_comment
;
The symmetry employed for this shelxl refinement is uniquely defined
by the following loop, which should always be used as a source of
symmetry information in preference to the above space-group names.
They are only intended as comments.
;
_shelx_estimated_absorpt_t_max 0.780
_shelx_estimated_absorpt_t_min 0.762
_olex2_refinement_description
;
1. Fixed Uiso
 At 1.2 times of:
  All C(H) groups, All C(H,H) groups
2.a Ternary CH refined with riding coordinates:
 C7(H7)
2.b Secondary CH2 refined with riding coordinates:
 C9(H9A,H9B), C8(H8A,H8B)
2.c Aromatic/amide H refined with riding coordinates:
 C13(H13), C12(H12), C11(H11), C18(H18), C4(H4), C2(H2), C14(H14), C15(H15),
 C16(H16)
2.d X=CH2 refined with riding coordinates:
 C17(H17A,H17B)
;
_olex2_submission_special_instructions 'No special instructions were received'

loop_
_space_group_symop_operation_xyz
'x, y, z'
'-x, y+1/2, -z'

loop_
_atom_site_label
_atom_site_type_symbol
_atom_site_fract_x
_atom_site_fract_y
_atom_site_fract_z
_atom_site_U_iso_or_equiv
_atom_site_adp_type
_atom_site_occupancy
_atom_site_site_symmetry_order
_atom_site_calc_flag
_atom_site_refinement_flags_posn
_atom_site_refinement_flags_adp
_atom_site_refinement_flags_occupancy
_atom_site_disorder_assembly
_atom_site_disorder_group
O5 O 0.9503(2) 0.52586(14) 0.31196(8) 0.0190(3) Uani 1 1 d . . . . .
O1 O 1.2545(3) 0.42862(19) 0.70675(10) 0.0417(5) Uani 1 1 d . . . . .
O3 O 0.3794(2) 0.78316(16) 0.46851(9) 0.0277(4) Uani 1 1 d . . . . .
O4 O 0.3294(2) 0.74073(14) 0.60620(8) 0.0221(3) Uani 1 1 d . . . . .
O2 O 0.9766(3) 0.52808(16) 0.77475(9) 0.0327(4) Uani 1 1 d . . . . .
O6 O 1.2546(2) 0.42446(14) 0.38723(9) 0.0223(3) Uani 1 1 d . . . . .
N1 N 1.0693(3) 0.49072(18) 0.70771(11) 0.0237(4) Uani 1 1 d . . . . .
N2 N 0.4368(2) 0.72809(17) 0.53873(10) 0.0185(4) Uani 1 1 d . . . . .
C13 C 0.1475(4) 0.2995(2) -0.03013(14) 0.0315(5) Uani 1 1 d . . . . .
H13 H 0.022791 0.287257 -0.073319 0.038 Uiso 1 1 calc R U . . .
C12 C 0.1628(4) 0.2170(2) 0.04407(14) 0.0303(5) Uani 1 1 d . . . . .
H12 H 0.049206 0.147128 0.051618 0.036 Uiso 1 1 calc R U . . .
C11 C 0.3449(3) 0.2367(2) 0.10750(13) 0.0246(4) Uani 1 1 d . . . . .
H11 H 0.354562 0.179176 0.157799 0.030 Uiso 1 1 calc R U . . .
C10 C 0.5131(3) 0.3390(2) 0.09880(13) 0.0214(4) Uani 1 1 d . . . . .
C9 C 0.7017(3) 0.3608(2) 0.17147(13) 0.0224(4) Uani 1 1 d . . . . .
H9A H 0.800806 0.277518 0.176401 0.027 Uiso 1 1 calc R U . . .
H9B H 0.623794 0.371915 0.227754 0.027 Uiso 1 1 calc R U . . .
C8 C 0.8613(3) 0.4838(2) 0.15862(12) 0.0194(4) Uani 1 1 d . . . . .
H8A H 0.930694 0.476407 0.100457 0.023 Uiso 1 1 calc R U . . .
H8B H 0.764604 0.568057 0.158507 0.023 Uiso 1 1 calc R U . . .
C7 C 1.0593(3) 0.4968(2) 0.22879(12) 0.0185(4) Uani 1 1 d . . . . .
H7 H 1.146044 0.407879 0.233969 0.022 Uiso 1 1 calc R U . . .
C6 C 1.0697(3) 0.48555(19) 0.38492(12) 0.0168(4) Uani 1 1 d . . . . .
C5 C 0.9496(3) 0.5270(2) 0.46619(12) 0.0167(4) Uani 1 1 d . . . . .
C18 C 1.0541(3) 0.48686(18) 0.54634(12) 0.0164(4) Uani 1 1 d . . . . .
H18 H 1.194248 0.433583 0.548854 0.020 Uiso 1 1 calc R U . . .
C1 C 0.9494(3) 0.5262(2) 0.62263(12) 0.0185(4) Uani 1 1 d . . . . .
C3 C 0.6488(3) 0.64125(19) 0.54134(12) 0.0168(4) Uani 1 1 d . . . . .
C4 C 0.7445(3) 0.60565(19) 0.46278(12) 0.0166(4) Uani 1 1 d . . . . .
H4 H 0.672545 0.633913 0.408139 0.020 Uiso 1 1 calc R U . . .
C2 C 0.7450(3) 0.60267(19) 0.62281(12) 0.0175(4) Uani 1 1 d . . . . .
H2 H 0.674472 0.627360 0.675810 0.021 Uiso 1 1 calc R U . . .
C14 C 0.3156(4) 0.3996(2) -0.04048(14) 0.0315(5) Uani 1 1 d . . . . .
H14 H 0.307857 0.455221 -0.091673 0.038 Uiso 1 1 calc R U . . .
C15 C 0.4961(4) 0.4197(2) 0.02327(14) 0.0274(4) Uani 1 1 d . . . . .
H15 H 0.609462 0.489504 0.015248 0.033 Uiso 1 1 calc R U . . .
C16 C 1.2294(3) 0.6083(2) 0.20800(12) 0.0225(4) Uani 1 1 d . . . . .
H16 H 1.307639 0.599053 0.154621 0.027 Uiso 1 1 calc R U . . .
C17 C 1.2822(4) 0.7173(2) 0.25546(14) 0.0300(5) Uani 1 1 d . . . . .
H17A H 1.209300 0.731805 0.309480 0.036 Uiso 1 1 calc R U . . .
H17B H 1.393357 0.781686 0.235753 0.036 Uiso 1 1 calc R U . . .

loop_
_atom_site_aniso_label
_atom_site_aniso_U_11
_atom_site_aniso_U_22
_atom_site_aniso_U_33
_atom_site_aniso_U_23
_atom_site_aniso_U_13
_atom_site_aniso_U_12
O5 0.0152(6) 0.0243(7) 0.0176(6) -0.0016(5) 0.0011(4) 0.0045(5)
O1 0.0346(8) 0.0629(12) 0.0270(8) 0.0044(8) -0.0030(6) 0.0271(8)
O3 0.0254(7) 0.0331(9) 0.0241(7) -0.0031(6) -0.0047(5) 0.0138(6)
O4 0.0156(6) 0.0242(7) 0.0271(7) -0.0049(6) 0.0058(5) -0.0018(5)
O2 0.0388(8) 0.0393(9) 0.0200(7) -0.0032(7) 0.0004(6) 0.0119(7)
O6 0.0189(7) 0.0253(7) 0.0226(7) 0.0016(5) 0.0019(5) 0.0078(5)
N1 0.0234(8) 0.0263(9) 0.0211(8) 0.0007(7) -0.0024(6) 0.0029(7)
N2 0.0144(7) 0.0182(8) 0.0227(8) -0.0044(6) -0.0006(6) -0.0001(6)
C13 0.0234(10) 0.0382(13) 0.0324(11) -0.0163(10) -0.0036(8) 0.0045(9)
C12 0.0227(9) 0.0303(11) 0.0384(12) -0.0151(10) 0.0065(8) -0.0042(8)
C11 0.0250(9) 0.0226(10) 0.0268(9) -0.0064(8) 0.0080(7) -0.0013(8)
C10 0.0197(9) 0.0234(10) 0.0216(9) -0.0033(8) 0.0046(7) 0.0012(7)
C9 0.0226(9) 0.0242(10) 0.0205(9) 0.0018(8) 0.0011(7) -0.0013(8)
C8 0.0188(8) 0.0211(9) 0.0183(9) 0.0000(7) 0.0013(6) 0.0007(7)
C7 0.0169(8) 0.0216(10) 0.0174(9) -0.0039(7) 0.0032(7) 0.0043(7)
C6 0.0155(9) 0.0138(9) 0.0208(9) 0.0001(7) -0.0010(6) -0.0010(7)
C5 0.0145(8) 0.0130(9) 0.0226(9) -0.0008(7) 0.0011(6) -0.0028(7)
C18 0.0137(8) 0.0119(9) 0.0233(9) -0.0005(7) -0.0006(7) -0.0010(7)
C1 0.0182(8) 0.0163(9) 0.0207(9) 0.0005(7) -0.0022(7) -0.0026(7)
C3 0.0126(8) 0.0142(9) 0.0236(9) -0.0019(7) 0.0005(6) -0.0017(7)
C4 0.0152(8) 0.0147(9) 0.0196(8) -0.0012(7) -0.0012(6) -0.0018(7)
C2 0.0165(8) 0.0152(9) 0.0209(9) -0.0022(7) 0.0016(6) -0.0030(7)
C14 0.0316(11) 0.0368(12) 0.0257(11) -0.0033(9) -0.0038(8) 0.0037(9)
C15 0.0255(10) 0.0313(11) 0.0252(10) 0.0015(8) 0.0001(8) -0.0034(8)
C16 0.0154(8) 0.0277(11) 0.0242(9) 0.0001(8) 0.0006(7) 0.0030(8)
C17 0.0296(10) 0.0288(11) 0.0312(10) 0.0007(9) -0.0033(8) -0.0046(9)

loop_
_atom_type_symbol
_atom_type_description
_atom_type_scat_dispersion_real
_atom_type_scat_dispersion_imag
_atom_type_scat_source
C C 0.0181 0.0091 'International Tables Vol C Tables 4.2.6.8 and 6.1.1.4'
H H 0.0000 0.0000 'International Tables Vol C Tables 4.2.6.8 and 6.1.1.4'
N N 0.0311 0.0180 'International Tables Vol C Tables 4.2.6.8 and 6.1.1.4'
O O 0.0492 0.0322 'International Tables Vol C Tables 4.2.6.8 and 6.1.1.4'

loop_
_geom_angle_atom_site_label_1
_geom_angle_atom_site_label_2
_geom_angle_atom_site_label_3
_geom_angle
_geom_angle_site_symmetry_1
_geom_angle_site_symmetry_3
_geom_angle_publ_flag
C6 O5 C7 116.40(13) . . ?
O1 N1 O2 124.45(16) . . ?
O1 N1 C1 117.97(16) . . ?
O2 N1 C1 117.56(16) . . ?
O3 N2 C3 117.27(14) . . ?
O4 N2 O3 124.36(15) . . ?
O4 N2 C3 118.37(14) . . ?
C12 C13 H13 120.4 . . ?
C14 C13 H13 120.4 . . ?
C14 C13 C12 119.25(19) . . ?
C13 C12 H12 120.0 . . ?
C13 C12 C11 119.93(19) . . ?
C11 C12 H12 120.0 . . ?
C12 C11 H11 119.3 . . ?
C10 C11 C12 121.47(19) . . ?
C10 C11 H11 119.3 . . ?
C11 C10 C9 119.58(17) . . ?
C11 C10 C15 117.66(18) . . ?
C15 C10 C9 122.74(18) . . ?
C10 C9 H9A 108.6 . . ?
C10 C9 H9B 108.6 . . ?
C10 C9 C8 114.82(15) . . ?
H9A C9 H9B 107.5 . . ?
C8 C9 H9A 108.6 . . ?
C8 C9 H9B 108.6 . . ?
C9 C8 H8A 108.8 . . ?
C9 C8 H8B 108.8 . . ?
H8A C8 H8B 107.7 . . ?
C7 C8 C9 113.58(15) . . ?
C7 C8 H8A 108.8 . . ?
C7 C8 H8B 108.8 . . ?
O5 C7 C8 107.20(13) . . ?
O5 C7 H7 109.1 . . ?
O5 C7 C16 110.21(15) . . ?
C8 C7 H7 109.1 . . ?
C16 C7 C8 111.98(15) . . ?
C16 C7 H7 109.1 . . ?
O5 C6 C5 112.06(14) . . ?
O6 C6 O5 125.22(17) . . ?
O6 C6 C5 122.71(16) . . ?
C18 C5 C6 117.28(15) . . ?
C18 C5 C4 120.59(16) . . ?
C4 C5 C6 122.12(15) . . ?
C5 C18 H18 120.8 . . ?
C1 C18 C5 118.49(16) . . ?
C1 C18 H18 120.8 . . ?
C18 C1 N1 118.23(17) . . ?
C2 C1 N1 118.49(16) . . ?
C2 C1 C18 123.19(17) . . ?
C4 C3 N2 118.51(15) . . ?
C4 C3 C2 123.59(16) . . ?
C2 C3 N2 117.87(16) . . ?
C5 C4 H4 121.0 . . ?
C3 C4 C5 118.00(16) . . ?
C3 C4 H4 121.0 . . ?
C1 C2 C3 116.13(17) . . ?
C1 C2 H2 121.9 . . ?
C3 C2 H2 121.9 . . ?
C13 C14 H14 119.7 . . ?
C13 C14 C15 120.7(2) . . ?
C15 C14 H14 119.7 . . ?
C10 C15 H15 119.5 . . ?
C14 C15 C10 121.0(2) . . ?
C14 C15 H15 119.5 . . ?
C7 C16 H16 116.4 . . ?
C17 C16 C7 127.21(19) . . ?
C17 C16 H16 116.4 . . ?
C16 C17 H17A 120.0 . . ?
C16 C17 H17B 120.0 . . ?
H17A C17 H17B 120.0 . . ?

loop_
_geom_bond_atom_site_label_1
_geom_bond_atom_site_label_2
_geom_bond_distance
_geom_bond_site_symmetry_2
_geom_bond_publ_flag
O5 C7 1.465(2) . ?
O5 C6 1.333(2) . ?
O1 N1 1.215(2) . ?
O3 N2 1.227(2) . ?
O4 N2 1.227(2) . ?
O2 N1 1.228(2) . ?
O6 C6 1.207(2) . ?
N1 C1 1.475(2) . ?
N2 C3 1.472(2) . ?
C13 H13 0.9500 . ?
C13 C12 1.388(3) . ?
C13 C14 1.381(3) . ?
C12 H12 0.9500 . ?
C12 C11 1.393(3) . ?
C11 H11 0.9500 . ?
C11 C10 1.393(3) . ?
C10 C9 1.517(3) . ?
C10 C15 1.395(3) . ?
C9 H9A 0.9900 . ?
C9 H9B 0.9900 . ?
C9 C8 1.524(3) . ?
C8 H8A 0.9900 . ?
C8 H8B 0.9900 . ?
C8 C7 1.518(2) . ?
C7 H7 1.0000 . ?
C7 C16 1.501(3) . ?
C6 C5 1.499(2) . ?
C5 C18 1.388(3) . ?
C5 C4 1.394(3) . ?
C18 H18 0.9500 . ?
C18 C1 1.386(3) . ?
C1 C2 1.381(3) . ?
C3 C4 1.383(3) . ?
C3 C2 1.384(3) . ?
C4 H4 0.9500 . ?
C2 H2 0.9500 . ?
C14 H14 0.9500 . ?
C14 C15 1.391(3) . ?
C15 H15 0.9500 . ?
C16 H16 0.9500 . ?
C16 C17 1.314(3) . ?
C17 H17A 0.9500 . ?
C17 H17B 0.9500 . ?

loop_
_geom_torsion_atom_site_label_1
_geom_torsion_atom_site_label_2
_geom_torsion_atom_site_label_3
_geom_torsion_atom_site_label_4
_geom_torsion
_geom_torsion_site_symmetry_1
_geom_torsion_site_symmetry_2
_geom_torsion_site_symmetry_3
_geom_torsion_site_symmetry_4
_geom_torsion_publ_flag
O5 C7 C16 C17 0.8(3) . . . . ?
O5 C6 C5 C18 178.03(15) . . . . ?
O5 C6 C5 C4 -3.5(2) . . . . ?
O1 N1 C1 C18 0.0(3) . . . . ?
O1 N1 C1 C2 -176.82(18) . . . . ?
O3 N2 C3 C4 -12.0(2) . . . . ?
O3 N2 C3 C2 166.33(16) . . . . ?
O4 N2 C3 C4 167.94(15) . . . . ?
O4 N2 C3 C2 -13.7(2) . . . . ?
O2 N1 C1 C18 178.87(17) . . . . ?
O2 N1 C1 C2 2.0(3) . . . . ?
O6 C6 C5 C18 -2.9(3) . . . . ?
O6 C6 C5 C4 175.53(18) . . . . ?
N1 C1 C2 C3 175.61(16) . . . . ?
N2 C3 C4 C5 177.97(16) . . . . ?
N2 C3 C2 C1 -177.30(16) . . . . ?
C13 C12 C11 C10 0.6(3) . . . . ?
C13 C14 C15 C10 0.5(3) . . . . ?
C12 C13 C14 C15 -1.2(3) . . . . ?
C12 C11 C10 C9 177.26(17) . . . . ?
C12 C11 C10 C15 -1.3(3) . . . . ?
C11 C10 C9 C8 -174.51(17) . . . . ?
C11 C10 C15 C14 0.7(3) . . . . ?
C10 C9 C8 C7 -175.70(15) . . . . ?
C9 C10 C15 C14 -177.73(19) . . . . ?
C9 C8 C7 O5 -66.0(2) . . . . ?
C9 C8 C7 C16 172.98(15) . . . . ?
C8 C7 C16 C17 120.1(2) . . . . ?
C7 O5 C6 O6 -2.2(3) . . . . ?
C7 O5 C6 C5 176.82(14) . . . . ?
C6 O5 C7 C8 152.63(15) . . . . ?
C6 O5 C7 C16 -85.27(19) . . . . ?
C6 C5 C18 C1 178.71(15) . . . . ?
C6 C5 C4 C3 -178.74(16) . . . . ?
C5 C18 C1 N1 -176.18(17) . . . . ?
C5 C18 C1 C2 0.5(3) . . . . ?
C18 C5 C4 C3 -0.3(3) . . . . ?
C18 C1 C2 C3 -1.1(3) . . . . ?
C4 C5 C18 C1 0.2(3) . . . . ?
C4 C3 C2 C1 0.9(3) . . . . ?
C2 C3 C4 C5 -0.3(3) . . . . ?
C14 C13 C12 C11 0.7(3) . . . . ?
C15 C10 C9 C8 3.9(3) . . . . ?
